data_1530710
loop_
_publ_author_name
'Savborg, O.'

_publ_section_title
;
 Structures of Niobium and Tantalum Oxide Fluorides Containing Lone
 Pair-Ions III.Pb3 Ta5 O9 F13: A Layer Structure Comprising Unidimensional
 Infinite Pb X (X = O or F) Elements
;
_journal_name_full 'Journal of Solid State Chemistry'
_journal_page_first 148
_journal_page_last 153
_journal_volume 57
_journal_year 1985
_chemical_formula_sum 'F13 O9 Pb3 Ta5'
_chemical_name_systematic 'Pb3 Ta5 O9 F13'
_space_group_IT_number 63
_symmetry_space_group_name_Hall '-A 2 2a'
_symmetry_space_group_name_H-M 'A m a m'
_cell_angle_alpha 90
_cell_angle_beta 90
_cell_angle_gamma 90
_cell_formula_units_Z 4
_cell_length_a 22.48
_cell_length_b 20.83
_cell_length_c 3.928
_cell_volume 1839.319
_citation_journal_id_ASTM JSSCBI
_cod_data_source_file Savborg_JSSCBI_1985_1200.cif
_cod_data_source_block F13O9Pb3Ta5
_cod_original_sg_symbol_Hall '-C 2c 2 (z,y,-x)'
_cod_database_code 1530710

loop_
_symmetry_equiv_pos_as_xyz
x,y,z
x+1/2,-y,-z
-x,-y,z
-x+1/2,y,-z
-x,-y,-z
-x-1/2,y,z
x,y,-z
x-1/2,-y,z
x,y+1/2,z+1/2
x+1/2,-y+1/2,-z+1/2
-x,-y+1/2,z+1/2
-x+1/2,y+1/2,-z+1/2
-x,-y+1/2,-z+1/2
-x-1/2,y+1/2,z+1/2
x,y+1/2,-z+1/2
x-1/2,-y+1/2,z+1/2

loop_
_atom_site_label
_atom_site_type_symbol
_atom_site_fract_x
_atom_site_fract_y
_atom_site_fract_z
_atom_site_occupancy
_atom_site_U_iso_or_equiv
Pb2 Pb+2 0.25 0.3713 0 1 0.0
Ta1 Ta+5 0.1194 -0.009 0 1 0.0
F7 F-1 0.25 0.608 0 0.33 0.0
O5 O-2 0.128 0.48 0 0.67 0.0
F4 F-1 -0.179 0.08 0 1 0.0
O3 O-2 0.188 0.048 0 1 0.0
F5 F-1 0.016 0.636 0 0.33 0.0
Pb1 Pb+2 0.6419 0.254 0 1 0.0
O6 O-2 0.25 0.608 0 0.67 0.0
O1 O-2 0.066 0.059 0 1 0.0
F1 F-1 0.073 0.195 0 1 0.0
F6 F-1 0.128 0.48 0 0.33 0.0
Ta3 Ta+5 0.25 0.1057 0 1 0.0
F3 F-1 0.307 0.177 0 1 0.0
F8 F-1 0.158 0.307 0 1 0.0
O2 O-2 -0.058 0.072 0 1 0.0
Ta2 Ta+5 0.0087 0.1276 0 1 0.0
O4 O-2 0.016 0.636 0 0.67 0.0
F9 F-1 0.25 0.799 0 1 0.0
F2 F-1 -0.045 0.199 0 1 0.0
